data_2238295
loop_
_publ_author_name
'Senge, Mathias O.'

_publ_section_title
;
 5,15-Bis(4-pentyloxyphenyl)porphyrin
;
_journal_issue 7
_journal_name_full 'Acta Crystallographica Section E'
_journal_page_first o1048
_journal_paper_doi 10.1107/S160053681301550X
_journal_volume 69
_journal_year 2013
_chemical_formula_iupac 'C42 H42 N4 O2'
_chemical_formula_moiety 'C42 H42 N4 O2'
_chemical_formula_sum 'C42 H42 N4 O2'
_chemical_formula_weight 634.80
_chemical_melting_point ?
_chemical_name_systematic
;
5,15-Bis(4-pentyloxyphenyl)porphyrin
;
_space_group_IT_number 2
_symmetry_cell_setting triclinic
_symmetry_space_group_name_Hall '-P 1'
_symmetry_space_group_name_H-M 'P -1'
_atom_sites_solution_hydrogens geom
_atom_sites_solution_primary direct
_atom_sites_solution_secondary difmap
_audit_creation_method SHELXL-97
_cell_angle_alpha 67.7770(10)
_cell_angle_beta 88.0630(10)
_cell_angle_gamma 72.4640(10)
_cell_formula_units_Z 1
_cell_length_a 9.5222(6)
_cell_length_b 9.5799(6)
_cell_length_c 10.2195(6)
_cell_measurement_reflns_used 1771
_cell_measurement_temperature 90(2)
_cell_measurement_theta_max 60.646
_cell_measurement_theta_min 4.505
_cell_volume 819.49(9)
_computing_cell_refinement 'SAINT (Bruker, 2005)'
_computing_data_collection 'APEX2 (Bruker, 2005)'
_computing_data_reduction 'SAINT (Bruker, 2005)'
_computing_molecular_graphics 'XP in SHELXTL (Sheldrick, 2008)'
_computing_publication_material 'XP in SHELXTL (Sheldrick, 2008)'
_computing_structure_refinement 'SHELXL97 (Sheldrick, 2008)'
_computing_structure_solution 'SHELXS97 (Sheldrick, 2008)'
_diffrn_ambient_temperature 90(2)
_diffrn_detector_area_resol_mean 8.3
_diffrn_measured_fraction_theta_full 0.998
_diffrn_measured_fraction_theta_max 0.998
_diffrn_measurement_device_type 'Bruker SMART APEXII'
_diffrn_measurement_method \w
_diffrn_radiation_monochromator graphite
_diffrn_radiation_source 'fine-focus sealed tube'
_diffrn_radiation_type MoK\a
_diffrn_radiation_wavelength 0.71073
_diffrn_reflns_av_R_equivalents 0.0392
_diffrn_reflns_av_sigmaI/netI 0.0533
_diffrn_reflns_limit_h_max 12
_diffrn_reflns_limit_h_min -12
_diffrn_reflns_limit_k_max 12
_diffrn_reflns_limit_k_min -12
_diffrn_reflns_limit_l_max 13
_diffrn_reflns_limit_l_min -13
_diffrn_reflns_number 9093
_diffrn_reflns_theta_full 27.10
_diffrn_reflns_theta_max 27.10
_diffrn_reflns_theta_min 2.16
_diffrn_standards_decay_% 0
_diffrn_standards_number 0
_exptl_absorpt_coefficient_mu 0.080
_exptl_absorpt_correction_T_max 0.99
_exptl_absorpt_correction_T_min 0.97
_exptl_absorpt_correction_type multi-scan
_exptl_absorpt_process_details '(SADABS; Bruker, 2005)'
_exptl_crystal_colour red
_exptl_crystal_density_diffrn 1.286
_exptl_crystal_density_meas ?
_exptl_crystal_density_method 'not measured'
_exptl_crystal_description parallelpiped
_exptl_crystal_F_000 338
_exptl_crystal_size_max 0.30
_exptl_crystal_size_mid 0.10
_exptl_crystal_size_min 0.08
_refine_diff_density_max 0.274
_refine_diff_density_min -0.230
_refine_ls_extinction_method none
_refine_ls_goodness_of_fit_ref 1.038
_refine_ls_hydrogen_treatment constr
_refine_ls_matrix_type full
_refine_ls_number_parameters 219
_refine_ls_number_reflns 3606
_refine_ls_number_restraints 0
_refine_ls_restrained_S_all 1.038
_refine_ls_R_factor_all 0.0766
_refine_ls_R_factor_gt 0.0453
_refine_ls_shift/su_max 0.000
_refine_ls_shift/su_mean 0.000
_refine_ls_structure_factor_coef Fsqd
_refine_ls_weighting_details 'calc w=1/[\s^2^(Fo^2^)+(0.0433P)^2^+0.1316P] where P=(Fo^2^+2Fc^2^)/3'
_refine_ls_weighting_scheme calc
_refine_ls_wR_factor_gt 0.0955
_refine_ls_wR_factor_ref 0.1088
_reflns_number_gt 2489
_reflns_number_total 3606
_reflns_threshold_expression >2sigma(I)
_cod_data_source_file zl2552.cif
_cod_data_source_block I
_cod_depositor_comments
;
The following automatic conversions were performed:

'_chemical_melting_point' value 'n/d' was changed to '?' - the value
is undefined or not given.

Automatic conversion script
Id: cif_fix_values 1891 2012-01-12 08:04:46Z andrius 

The following automatic conversions were performed:

'_exptl_crystal_density_meas' value 'n/d' was changed to '?' - the
value is perceived as not measured.

Automatic conversion script
Id: cif_fix_values 3008 2015-01-20 13:52:24Z robertas 
;
_cod_database_code 2238295
_cod_database_fobs_code 2238295

loop_
_symmetry_equiv_pos_as_xyz
'x, y, z'
'-x, -y, -z'

loop_
_atom_site_type_symbol
_atom_site_label
_atom_site_fract_x
_atom_site_fract_y
_atom_site_fract_z
_atom_site_U_iso_or_equiv
_atom_site_adp_type
_atom_site_calc_flag
_atom_site_refinement_flags
_atom_site_occupancy
_atom_site_symmetry_multiplicity
N N21 0.64309(14) -0.19503(16) 0.46008(14) 0.0171(3) Uani d . 1 1
H H21 0.5815 -0.1069 0.4627 0.047(6) Uiso calc R 1 1
N N24 0.36841(13) -0.12143(15) 0.61217(14) 0.0160(3) Uani d . 1 1
C C1 0.62390(16) -0.34160(19) 0.52069(17) 0.0179(4) Uani d . 1 1
C C2 0.74472(17) -0.4492(2) 0.48647(18) 0.0190(4) Uani d . 1 1
H H2A 0.7600 -0.5592 0.5123 0.023 Uiso calc R 1 1
C C3 0.83431(17) -0.36651(19) 0.41037(17) 0.0185(4) Uani d . 1 1
H H3A 0.9229 -0.4090 0.3740 0.022 Uiso calc R 1 1
C C4 0.77200(16) -0.20511(19) 0.39479(17) 0.0169(4) Uani d . 1 1
C C5 0.83034(16) -0.07952(19) 0.33369(17) 0.0169(4) Uani d . 1 1
C C16 0.24129(16) -0.07563(19) 0.67302(16) 0.0164(3) Uani d . 1 1
C C17 0.18961(17) -0.2107(2) 0.74985(18) 0.0195(4) Uani d . 1 1
H H17A 0.1041 -0.2097 0.8006 0.023 Uiso calc R 1 1
C C18 0.28721(17) -0.3376(2) 0.73457(18) 0.0198(4) Uani d . 1 1
H H18A 0.2843 -0.4437 0.7732 0.024 Uiso calc R 1 1
C C19 0.39727(16) -0.28065(19) 0.64781(17) 0.0172(4) Uani d . 1 1
C C20 0.51314(16) -0.37959(19) 0.60556(17) 0.0185(4) Uani d . 1 1
H H20A 0.5167 -0.4877 0.6396 0.022 Uiso calc R 1 1
C C51 0.98127(17) -0.11283(19) 0.28262(17) 0.0177(4) Uani d . 1 1
C C52 1.01657(17) -0.1671(2) 0.17315(18) 0.0206(4) Uani d . 1 1
H H52A 0.9421 -0.1859 0.1286 0.025 Uiso calc R 1 1
C C53 1.15769(17) -0.1945(2) 0.12745(18) 0.0207(4) Uani d . 1 1
H H53A 1.1792 -0.2316 0.0527 0.025 Uiso calc R 1 1
C C54 1.26742(16) -0.16720(19) 0.19238(18) 0.0188(4) Uani d . 1 1
C C55 1.23542(17) -0.11454(19) 0.30202(17) 0.0192(4) Uani d . 1 1
H H55A 1.3103 -0.0965 0.3467 0.023 Uiso calc R 1 1
C C56 1.09475(17) -0.08822(19) 0.34664(18) 0.0192(4) Uani d . 1 1
H H56A 1.0744 -0.0526 0.4224 0.023 Uiso calc R 1 1
O O1 1.41004(11) -0.18754(14) 0.15628(12) 0.0226(3) Uani d . 1 1
C C57 1.45008(17) -0.2298(2) 0.03660(18) 0.0227(4) Uani d . 1 1
H H57A 1.3832 -0.1524 -0.0488 0.027 Uiso calc R 1 1
H H57B 1.4430 -0.3366 0.0554 0.027 Uiso calc R 1 1
C C58 1.60744(17) -0.2284(2) 0.01421(18) 0.0211(4) Uani d . 1 1
H H58A 1.6702 -0.2943 0.1048 0.025 Uiso calc R 1 1
H H58B 1.6106 -0.1185 -0.0147 0.025 Uiso calc R 1 1
C C59 1.66924(17) -0.2919(2) -0.09922(19) 0.0249(4) Uani d . 1 1
H H59A 1.6492 -0.3934 -0.0788 0.030 Uiso calc R 1 1
H H59B 1.6167 -0.2157 -0.1927 0.030 Uiso calc R 1 1
C C510 1.83383(17) -0.3191(2) -0.10777(18) 0.0217(4) Uani d . 1 1
H H51A 1.8868 -0.3995 -0.0159 0.026 Uiso calc R 1 1
H H51B 1.8546 -0.2190 -0.1236 0.026 Uiso calc R 1 1
C C511 1.89275(18) -0.3744(2) -0.22522(19) 0.0277(4) Uani d . 1 1
H H51C 2.0009 -0.4029 -0.2182 0.042 Uiso calc R 1 1
H H51D 1.8518 -0.2889 -0.3175 0.042 Uiso calc R 1 1
H H51E 1.8637 -0.4673 -0.2159 0.042 Uiso calc R 1 1

loop_
_atom_site_aniso_label
_atom_site_aniso_U_11
_atom_site_aniso_U_22
_atom_site_aniso_U_33
_atom_site_aniso_U_12
_atom_site_aniso_U_13
_atom_site_aniso_U_23
N21 0.0139(7) 0.0134(7) 0.0229(8) -0.0023(5) 0.0014(5) -0.0075(6)
N24 0.0136(6) 0.0145(7) 0.0195(7) -0.0030(5) -0.0003(5) -0.0071(6)
C1 0.0159(8) 0.0165(8) 0.0220(9) -0.0040(6) -0.0007(6) -0.0088(7)
C2 0.0184(8) 0.0141(8) 0.0241(9) -0.0023(6) 0.0006(7) -0.0090(7)
C3 0.0148(8) 0.0197(9) 0.0206(9) -0.0017(6) 0.0021(6) -0.0103(7)
C4 0.0119(7) 0.0192(9) 0.0184(9) -0.0012(6) 0.0004(6) -0.0087(7)
C5 0.0151(8) 0.0190(9) 0.0171(8) -0.0047(6) 0.0008(6) -0.0078(7)
C16 0.0156(8) 0.0186(9) 0.0146(8) -0.0046(6) 0.0001(6) -0.0065(7)
C17 0.0179(8) 0.0206(9) 0.0199(9) -0.0071(7) 0.0040(6) -0.0071(7)
C18 0.0193(8) 0.0156(9) 0.0237(9) -0.0066(7) 0.0022(7) -0.0059(7)
C19 0.0153(8) 0.0159(8) 0.0201(9) -0.0046(6) -0.0004(6) -0.0066(7)
C20 0.0180(8) 0.0136(8) 0.0236(9) -0.0054(6) -0.0001(6) -0.0063(7)
C51 0.0171(8) 0.0144(8) 0.0191(9) -0.0031(6) 0.0028(6) -0.0052(7)
C52 0.0183(8) 0.0214(9) 0.0221(9) -0.0066(7) 0.0012(7) -0.0080(8)
C53 0.0232(9) 0.0212(9) 0.0189(9) -0.0060(7) 0.0045(7) -0.0100(7)
C54 0.0146(8) 0.0146(8) 0.0222(9) -0.0026(6) 0.0047(6) -0.0036(7)
C55 0.0193(8) 0.0165(9) 0.0204(9) -0.0057(7) -0.0015(7) -0.0053(7)
C56 0.0197(8) 0.0182(9) 0.0184(9) -0.0034(7) 0.0021(6) -0.0078(7)
O1 0.0168(6) 0.0286(7) 0.0251(7) -0.0071(5) 0.0065(5) -0.0135(6)
C57 0.0202(8) 0.0268(10) 0.0229(9) -0.0062(7) 0.0069(7) -0.0127(8)
C58 0.0180(8) 0.0183(9) 0.0233(9) -0.0047(7) 0.0060(7) -0.0050(7)
C59 0.0204(9) 0.0312(11) 0.0260(10) -0.0096(8) 0.0071(7) -0.0135(8)
C510 0.0185(8) 0.0216(9) 0.0237(9) -0.0046(7) 0.0049(7) -0.0088(8)
C511 0.0209(9) 0.0360(11) 0.0324(11) -0.0105(8) 0.0071(8) -0.0190(9)

loop_
_atom_type_symbol
_atom_type_description
_atom_type_scat_dispersion_real
_atom_type_scat_dispersion_imag
_atom_type_scat_source
C C 0.0033 0.0016 'International Tables Vol C Tables 4.2.6.8 and 6.1.1.4'
H H 0.0000 0.0000 'International Tables Vol C Tables 4.2.6.8 and 6.1.1.4'
N N 0.0061 0.0033 'International Tables Vol C Tables 4.2.6.8 and 6.1.1.4'
O O 0.0106 0.0060 'International Tables Vol C Tables 4.2.6.8 and 6.1.1.4'

loop_
_geom_angle_atom_site_label_1
_geom_angle_atom_site_label_2
_geom_angle_atom_site_label_3
_geom_angle_site_symmetry_1
_geom_angle_site_symmetry_3
_geom_angle
C1 N21 C4 . . 110.37(13)
C1 N21 H21 . . 124.8
C4 N21 H21 . . 124.8
C19 N24 C16 . . 105.16(13)
N21 C1 C20 . . 126.59(15)
N21 C1 C2 . . 106.65(13)
C20 C1 C2 . . 126.68(15)
C3 C2 C1 . . 108.13(15)
C3 C2 H2A . . 125.9
C1 C2 H2A . . 125.9
C2 C3 C4 . . 108.17(14)
C2 C3 H3A . . 125.9
C4 C3 H3A . . 125.9
N21 C4 C5 . . 124.67(14)
N21 C4 C3 . . 106.62(14)
C5 C4 C3 . . 128.61(14)
C4 C5 C16 . 2_656 123.29(14)
C4 C5 C51 . . 118.72(14)
C16 C5 C51 2_656 . 117.82(14)
N24 C16 C5 . 2_656 125.69(15)
N24 C16 C17 . . 110.71(14)
C5 C16 C17 2_656 . 123.59(14)
C18 C17 C16 . . 106.36(14)
C18 C17 H17A . . 126.8
C16 C17 H17A . . 126.8
C17 C18 C19 . . 106.69(15)
C17 C18 H18A . . 126.7
C19 C18 H18A . . 126.7
N24 C19 C20 . . 126.46(14)
N24 C19 C18 . . 111.07(13)
C20 C19 C18 . . 122.44(15)
C1 C20 C19 . . 128.88(15)
C1 C20 H20A . . 115.6
C19 C20 H20A . . 115.6
C52 C51 C56 . . 117.34(14)
C52 C51 C5 . . 123.54(14)
C56 C51 C5 . . 119.12(15)
C53 C52 C51 . . 121.78(15)
C53 C52 H52A . . 119.1
C51 C52 H52A . . 119.1
C52 C53 C54 . . 119.38(16)
C52 C53 H53A . . 120.3
C54 C53 H53A . . 120.3
O1 C54 C55 . . 114.91(14)
O1 C54 C53 . . 125.17(15)
C55 C54 C53 . . 119.92(14)
C56 C55 C54 . . 120.09(15)
C56 C55 H55A . . 120.0
C54 C55 H55A . . 120.0
C55 C56 C51 . . 121.49(16)
C55 C56 H56A . . 119.3
C51 C56 H56A . . 119.3
C54 O1 C57 . . 118.76(12)
O1 C57 C58 . . 106.88(13)
O1 C57 H57A . . 110.3
C58 C57 H57A . . 110.3
O1 C57 H57B . . 110.3
C58 C57 H57B . . 110.3
H57A C57 H57B . . 108.6
C57 C58 C59 . . 111.63(14)
C57 C58 H58A . . 109.3
C59 C58 H58A . . 109.3
C57 C58 H58B . . 109.3
C59 C58 H58B . . 109.3
H58A C58 H58B . . 108.0
C510 C59 C58 . . 113.42(14)
C510 C59 H59A . . 108.9
C58 C59 H59A . . 108.9
C510 C59 H59B . . 108.9
C58 C59 H59B . . 108.9
H59A C59 H59B . . 107.7
C59 C510 C511 . . 113.04(14)
C59 C510 H51A . . 109.0
C511 C510 H51A . . 109.0
C59 C510 H51B . . 109.0
C511 C510 H51B . . 109.0
H51A C510 H51B . . 107.8
C510 C511 H51C . . 109.5
C510 C511 H51D . . 109.5
H51C C511 H51D . . 109.5
C510 C511 H51E . . 109.5
H51C C511 H51E . . 109.5
H51D C511 H51E . . 109.5

loop_
_geom_bond_atom_site_label_1
_geom_bond_atom_site_label_2
_geom_bond_site_symmetry_2
_geom_bond_distance
N21 C1 . 1.370(2)
N21 C4 . 1.3722(19)
N21 H21 . 0.8800
N24 C19 . 1.367(2)
N24 C16 . 1.3711(19)
C1 C20 . 1.388(2)
C1 C2 . 1.428(2)
C2 C3 . 1.362(2)
C2 H2A . 0.9500
C3 C4 . 1.427(2)
C3 H3A . 0.9500
C4 C5 . 1.399(2)
C5 C16 2_656 1.412(2)
C5 C51 . 1.496(2)
C16 C5 2_656 1.412(2)
C16 C17 . 1.457(2)
C17 C18 . 1.348(2)
C17 H17A . 0.9500
C18 C19 . 1.448(2)
C18 H18A . 0.9500
C19 C20 . 1.396(2)
C20 H20A . 0.9500
C51 C52 . 1.394(2)
C51 C56 . 1.403(2)
C52 C53 . 1.389(2)
C52 H52A . 0.9500
C53 C54 . 1.394(2)
C53 H53A . 0.9500
C54 O1 . 1.3710(18)
C54 C55 . 1.384(2)
C55 C56 . 1.381(2)
C55 H55A . 0.9500
C56 H56A . 0.9500
O1 C57 . 1.4335(19)
C57 C58 . 1.511(2)
C57 H57A . 0.9900
C57 H57B . 0.9900
C58 C59 . 1.527(2)
C58 H58A . 0.9900
C58 H58B . 0.9900
C59 C510 . 1.515(2)
C59 H59A . 0.9900
C59 H59B . 0.9900
C510 C511 . 1.514(2)
C510 H51A . 0.9900
C510 H51B . 0.9900
C511 H51C . 0.9800
C511 H51D . 0.9800
C511 H51E . 0.9800

loop_
_geom_hbond_atom_site_label_D
_geom_hbond_atom_site_label_H
_geom_hbond_atom_site_label_A
_geom_hbond_site_symmetry_A
_geom_hbond_distance_DH
_geom_hbond_distance_HA
_geom_hbond_distance_DA
_geom_hbond_angle_DHA
N21 H21 N24 . 0.88 2.50 3.033(2) 119
N21 H21 N24 2_656 0.88 2.22 2.804(2) 123

loop_
_geom_torsion_atom_site_label_1
_geom_torsion_atom_site_label_2
_geom_torsion_atom_site_label_3
_geom_torsion_atom_site_label_4
_geom_torsion_site_symmetry_1
_geom_torsion_site_symmetry_4
_geom_torsion
C4 N21 C1 C20 . . 174.18(15)
C4 N21 C1 C2 . . -2.51(18)
N21 C1 C2 C3 . . 1.54(18)
C20 C1 C2 C3 . . -175.14(16)
C1 C2 C3 C4 . . -0.05(19)
C1 N21 C4 C5 . . -174.17(15)
C1 N21 C4 C3 . . 2.48(18)
C2 C3 C4 N21 . . -1.45(18)
C2 C3 C4 C5 . . 175.01(16)
N21 C4 C5 C16 . 2_656 -2.8(3)
C3 C4 C5 C16 . 2_656 -178.73(16)
N21 C4 C5 C51 . . 172.32(14)
C3 C4 C5 C51 . . -3.6(3)
C19 N24 C16 C5 . 2_656 179.15(15)
C19 N24 C16 C17 . . 0.37(17)
N24 C16 C17 C18 . . 0.14(18)
C5 C16 C17 C18 2_656 . -178.68(15)
C16 C17 C18 C19 . . -0.56(18)
C16 N24 C19 C20 . . 177.47(16)
C16 N24 C19 C18 . . -0.72(17)
C17 C18 C19 N24 . . 0.84(19)
C17 C18 C19 C20 . . -177.45(15)
N21 C1 C20 C19 . . 0.5(3)
C2 C1 C20 C19 . . 176.51(16)
N24 C19 C20 C1 . . 0.4(3)
C18 C19 C20 C1 . . 178.43(16)
C4 C5 C51 C52 . . 63.4(2)
C16 C5 C51 C52 2_656 . -121.15(18)
C4 C5 C51 C56 . . -116.84(18)
C16 C5 C51 C56 2_656 . 58.6(2)
C56 C51 C52 C53 . . -0.7(2)
C5 C51 C52 C53 . . 179.07(15)
C51 C52 C53 C54 . . 0.0(2)
C52 C53 C54 O1 . . -179.13(15)
C52 C53 C54 C55 . . 0.5(2)
O1 C54 C55 C56 . . 179.34(14)
C53 C54 C55 C56 . . -0.4(2)
C54 C55 C56 C51 . . -0.4(2)
C52 C51 C56 C55 . . 0.9(2)
C5 C51 C56 C55 . . -178.90(15)
C55 C54 O1 C57 . . -175.16(14)
C53 C54 O1 C57 . . 4.5(2)
C54 O1 C57 C58 . . 174.70(13)
O1 C57 C58 C59 . . 172.84(13)
C57 C58 C59 C510 . . -170.19(15)
C58 C59 C510 C511 . . -177.21(15)
